data_7126582
loop_
_publ_author_name
'Ilin, Egor A.'
'Smirnov, Vladimir O.'
'Volodin, Alexander D.'
'Korlyukov, Alexander A.'
'Dilman, Alexander D.'

_publ_section_title
;
 ortho-Dialkylamino arylboranes as efficient reagents for difluorocarbene
 trapping.
;
_journal_issue 52
_journal_name_full 'Chemical communications (Cambridge, England)'
_journal_page_first 7140
_journal_page_last 7142
_journal_paper_doi 10.1039/d0cc02567d
_journal_volume 56
_journal_year 2020
_chemical_formula_moiety 'C14 H22 B N O2'
_chemical_formula_sum 'C14 H22 B N O2'
_chemical_formula_weight 247.13
_space_group_crystal_system orthorhombic
_space_group_IT_number 61
_space_group_name_Hall '-P 2ac 2ab'
_space_group_name_H-M_alt 'P b c a'
_atom_sites_solution_hydrogens geom
_atom_sites_solution_primary dual
_audit_creation_date 2020-02-21
_audit_creation_method
;
Olex2 1.2
(compiled 2018.05.29 svn.r3508 for OlexSys, GUI svn.r5506)
;
_audit_update_record
;
2020-04-07 deposited with the CCDC.	2020-05-20 downloaded from the CCDC.
;
_cell_angle_alpha 90
_cell_angle_beta 90
_cell_angle_gamma 90
_cell_formula_units_Z 16
_cell_length_a 17.0129(10)
_cell_length_b 12.3612(7)
_cell_length_c 27.5884(16)
_cell_measurement_reflns_used 9925
_cell_measurement_temperature 120
_cell_measurement_theta_max 30.505
_cell_measurement_theta_min 2.166
_cell_volume 5801.8(6)
_computing_cell_refinement 'SAINT v8.34A (Bruker, 2013)'
_computing_data_reduction 'SAINT v8.34A (Bruker, 2013)'
_computing_molecular_graphics 'Olex2 (Dolomanov et al., 2009)'
_computing_publication_material 'Olex2 (Dolomanov et al., 2009)'
_computing_structure_refinement 'ShelXL (Sheldrick, 2015)'
_computing_structure_solution 'ShelXT (Sheldrick, 2015)'
_diffrn_ambient_temperature 120
_diffrn_detector_area_resol_mean 8
_diffrn_measured_fraction_theta_full 1.000
_diffrn_measured_fraction_theta_max 0.996
_diffrn_measurement_device_type 'Bruker APEX-II CCD'
_diffrn_measurement_method '\w and \f scans'
_diffrn_radiation_monochromator graphite
_diffrn_radiation_type MoK\a
_diffrn_radiation_wavelength 0.71073
_diffrn_reflns_av_R_equivalents 0.0483
_diffrn_reflns_av_unetI/netI 0.0276
_diffrn_reflns_Laue_measured_fraction_full 1.000
_diffrn_reflns_Laue_measured_fraction_max 0.996
_diffrn_reflns_limit_h_max 24
_diffrn_reflns_limit_h_min -24
_diffrn_reflns_limit_k_max 17
_diffrn_reflns_limit_k_min -17
_diffrn_reflns_limit_l_max 39
_diffrn_reflns_limit_l_min -39
_diffrn_reflns_number 70012
_diffrn_reflns_point_group_measured_fraction_full 1.000
_diffrn_reflns_point_group_measured_fraction_max 0.996
_diffrn_reflns_theta_full 25.242
_diffrn_reflns_theta_max 30.624
_diffrn_reflns_theta_min 1.476
_diffrn_source 'sealed tube'
_diffrn_standards_number 0
_exptl_absorpt_coefficient_mu 0.073
_exptl_absorpt_correction_T_max 0.7461
_exptl_absorpt_correction_T_min 0.6317
_exptl_absorpt_correction_type numerical
_exptl_absorpt_process_details
'SADABS-2014/5 (Bruker,2014/5) was used for absorption correction. wR2(int) was 0.1519 before and 0.0504 after correction. The Ratio of minimum to maximum transmission is 0.8467. The \l/2 correction factor is 0.00150.'
_exptl_crystal_colour colourless
_exptl_crystal_colour_primary colourless
_exptl_crystal_density_diffrn 1.132
_exptl_crystal_description prism
_exptl_crystal_F_000 2144
_exptl_crystal_size_max 0.41
_exptl_crystal_size_mid 0.34
_exptl_crystal_size_min 0.22
_refine_diff_density_max 0.465
_refine_diff_density_min -0.295
_refine_diff_density_rms 0.065
_refine_ls_extinction_method none
_refine_ls_goodness_of_fit_ref 1.089
_refine_ls_hydrogen_treatment constr
_refine_ls_matrix_type full
_refine_ls_number_parameters 337
_refine_ls_number_reflns 8906
_refine_ls_number_restraints 0
_refine_ls_restrained_S_all 1.089
_refine_ls_R_factor_all 0.0892
_refine_ls_R_factor_gt 0.0567
_refine_ls_shift/su_max 0.001
_refine_ls_shift/su_mean 0.000
_refine_ls_structure_factor_coef Fsqd
_refine_ls_weighting_details 'w=1/[\s^2^(Fo^2^)+(0.0649P)^2^+3.7797P] where P=(Fo^2^+2Fc^2^)/3'
_refine_ls_weighting_scheme calc
_refine_ls_wR_factor_gt 0.1364
_refine_ls_wR_factor_ref 0.1640
_reflns_Friedel_coverage 0.000
_reflns_number_gt 6565
_reflns_number_total 8906
_reflns_threshold_expression 'I > 2\s(I)'
_cod_data_source_file d0cc02567d2.cif
_cod_data_source_block eg080
_cod_depositor_comments 'Adding full bibliography for 7126582--7126584.cif.'
_cod_database_code 7126582
_shelxl_version_number 2014/6
_shelx_space_group_comment
;
The symmetry employed for this shelxl refinement is uniquely defined
by the following loop, which should always be used as a source of
symmetry information in preference to the above space-group names.
They are only intended as comments.
;
_shelx_estimated_absorpt_t_max 0.984
_shelx_estimated_absorpt_t_min 0.971
_olex2_refinement_description
;
1. Fixed Uiso
 At 1.2 times of:
  All C(H) groups
 At 1.5 times of:
  All C(H,H,H) groups
2.a Aromatic/amide H refined with riding coordinates:
 C3A(H3A), C6A(H6A), C3(H3), C6(H6), C4A(H4A), C5A(H5A), C4(H4), C5(H5)
2.b Idealised Me refined as rotating group:
 C8(H8A,H8B,H8C), C8A(H8AA,H8AB,H8AC), C11A(H11A,H11B,H11C), C12A(H12A,H12B,
 H12C), C7A(H7AA,H7AB,H7AC), C7(H7A,H7B,H7C), C12(H12D,H12E,H12F), C14A(H14A,
 H14B,H14C), C13A(H13A,H13B,H13C), C11(H11D,H11E,H11F), C14(H14D,H14E,H14F),
 C13(H13D,H13E,H13F)
;
_olex2_submission_special_instructions 'No special instructions were received'

loop_
_space_group_symop_operation_xyz
'x, y, z'
'-x+1/2, -y, z+1/2'
'-x, y+1/2, -z+1/2'
'x+1/2, -y+1/2, -z'
'-x, -y, -z'
'x-1/2, y, -z-1/2'
'x, -y-1/2, z-1/2'
'-x-1/2, y-1/2, z'

loop_
_atom_site_label
_atom_site_type_symbol
_atom_site_fract_x
_atom_site_fract_y
_atom_site_fract_z
_atom_site_U_iso_or_equiv
_atom_site_adp_type
_atom_site_occupancy
_atom_site_site_symmetry_order
_atom_site_calc_flag
_atom_site_refinement_flags_posn
_atom_site_refinement_flags_adp
_atom_site_refinement_flags_occupancy
_atom_site_disorder_assembly
_atom_site_disorder_group
O1A O 0.31506(6) 0.43436(9) 0.51292(4) 0.0227(2) Uani 1 1 d . . . . .
O1 O 0.54362(6) 0.59170(9) 0.29839(4) 0.0231(2) Uani 1 1 d . . . . .
O2A O 0.33557(6) 0.46902(9) 0.43258(4) 0.0257(2) Uani 1 1 d . . . . .
O2 O 0.55199(6) 0.55673(10) 0.21727(4) 0.0259(2) Uani 1 1 d . . . . .
N1A N 0.44840(8) 0.29587(11) 0.55278(4) 0.0243(3) Uani 1 1 d . . . . .
N1 N 0.69775(8) 0.67681(11) 0.33667(4) 0.0241(3) Uani 1 1 d . . . . .
C2 C 0.66153(8) 0.67643(11) 0.25083(5) 0.0180(3) Uani 1 1 d . . . . .
C2A C 0.41839(8) 0.31515(12) 0.46654(5) 0.0178(3) Uani 1 1 d . . . . .
C1 C 0.70844(8) 0.71677(12) 0.28950(5) 0.0188(3) Uani 1 1 d . . . . .
C1A C 0.45682(8) 0.25960(12) 0.50487(5) 0.0192(3) Uani 1 1 d . . . . .
C3A C 0.42944(8) 0.27795(13) 0.41914(5) 0.0225(3) Uani 1 1 d . . . . .
H3A H 0.4058 0.3168 0.3932 0.027 Uiso 1 1 calc R . . . .
C6A C 0.50078(9) 0.16639(13) 0.49371(6) 0.0244(3) Uani 1 1 d . . . . .
H6A H 0.5257 0.1274 0.5191 0.029 Uiso 1 1 calc R . . . .
C3 C 0.67672(9) 0.71471(12) 0.20399(5) 0.0228(3) Uani 1 1 d . . . . .
H3 H 0.6476 0.6854 0.1777 0.027 Uiso 1 1 calc R . . . .
C6 C 0.76368(9) 0.79828(13) 0.27960(6) 0.0247(3) Uani 1 1 d . . . . .
H6 H 0.7940 0.8276 0.3054 0.030 Uiso 1 1 calc R . . . .
C9 C 0.48111(8) 0.51389(13) 0.28810(5) 0.0233(3) Uani 1 1 d . . . . .
C4A C 0.47373(9) 0.18620(14) 0.40836(6) 0.0284(3) Uani 1 1 d . . . . .
H4A H 0.4800 0.1624 0.3758 0.034 Uiso 1 1 calc R . . . .
C9A C 0.27190(8) 0.53408(13) 0.50240(5) 0.0228(3) Uani 1 1 d . . . . .
C10A C 0.26614(9) 0.53209(13) 0.44600(5) 0.0254(3) Uani 1 1 d . . . . .
C10 C 0.47416(9) 0.51943(13) 0.23211(5) 0.0239(3) Uani 1 1 d . . . . .
C8 C 0.70601(9) 0.56061(14) 0.34336(6) 0.0281(3) Uani 1 1 d . . . . .
H8A H 0.6863 0.5229 0.3146 0.042 Uiso 1 1 calc GR . . . .
H8B H 0.6757 0.5379 0.3718 0.042 Uiso 1 1 calc GR . . . .
H8C H 0.7616 0.5427 0.3482 0.042 Uiso 1 1 calc GR . . . .
C5A C 0.50843(9) 0.13061(14) 0.44639(6) 0.0284(3) Uani 1 1 d . . . . .
H5A H 0.5379 0.0670 0.4399 0.034 Uiso 1 1 calc R . . . .
C4 C 0.73267(9) 0.79383(14) 0.19446(6) 0.0284(3) Uani 1 1 d . . . . .
H4 H 0.7418 0.8179 0.1623 0.034 Uiso 1 1 calc R . . . .
C8A C 0.47274(9) 0.40701(14) 0.56303(6) 0.0284(3) Uani 1 1 d . . . . .
H8AA H 0.5295 0.4089 0.5689 0.043 Uiso 1 1 calc GR . . . .
H8AB H 0.4449 0.4335 0.5918 0.043 Uiso 1 1 calc GR . . . .
H8AC H 0.4601 0.4532 0.5352 0.043 Uiso 1 1 calc GR . . . .
C5 C 0.77488(9) 0.83686(14) 0.23286(6) 0.0291(3) Uani 1 1 d . . . . .
H5 H 0.8117 0.8932 0.2271 0.035 Uiso 1 1 calc R . . . .
C11A C 0.19334(10) 0.52912(16) 0.52852(6) 0.0336(4) Uani 1 1 d . . . . .
H11A H 0.1651 0.4637 0.5187 0.050 Uiso 1 1 calc GR . . . .
H11B H 0.1621 0.5930 0.5201 0.050 Uiso 1 1 calc GR . . . .
H11C H 0.2022 0.5275 0.5636 0.050 Uiso 1 1 calc GR . . . .
C12A C 0.32161(11) 0.62680(15) 0.52205(7) 0.0359(4) Uani 1 1 d . . . . .
H12A H 0.3312 0.6156 0.5567 0.054 Uiso 1 1 calc GR . . . .
H12B H 0.2937 0.6953 0.5173 0.054 Uiso 1 1 calc GR . . . .
H12C H 0.3719 0.6291 0.5048 0.054 Uiso 1 1 calc GR . . . .
C7A C 0.47280(11) 0.22339(16) 0.59155(6) 0.0357(4) Uani 1 1 d . . . . .
H7AA H 0.4497 0.1517 0.5863 0.054 Uiso 1 1 calc GR . . . .
H7AB H 0.4549 0.2522 0.6228 0.054 Uiso 1 1 calc GR . . . .
H7AC H 0.5302 0.2175 0.5917 0.054 Uiso 1 1 calc GR . . . .
B1A B 0.35656(9) 0.40767(14) 0.47204(6) 0.0189(3) Uani 1 1 d . . . . .
C7 C 0.73362(11) 0.73631(17) 0.37650(6) 0.0373(4) Uani 1 1 d . . . . .
H7A H 0.7907 0.7253 0.3760 0.056 Uiso 1 1 calc GR . . . .
H7B H 0.7123 0.7101 0.4073 0.056 Uiso 1 1 calc GR . . . .
H7C H 0.7220 0.8136 0.3730 0.056 Uiso 1 1 calc GR . . . .
C12 C 0.40800(10) 0.54369(17) 0.31615(7) 0.0363(4) Uani 1 1 d . . . . .
H12D H 0.4176 0.5338 0.3509 0.054 Uiso 1 1 calc GR . . . .
H12E H 0.3644 0.4971 0.3060 0.054 Uiso 1 1 calc GR . . . .
H12F H 0.3946 0.6195 0.3098 0.054 Uiso 1 1 calc GR . . . .
C14A C 0.27184(12) 0.64205(16) 0.42160(7) 0.0407(5) Uani 1 1 d . . . . .
H14A H 0.3218 0.6763 0.4303 0.061 Uiso 1 1 calc GR . . . .
H14B H 0.2282 0.6878 0.4324 0.061 Uiso 1 1 calc GR . . . .
H14C H 0.2692 0.6329 0.3863 0.061 Uiso 1 1 calc GR . . . .
B1 B 0.58594(9) 0.60612(13) 0.25677(5) 0.0182(3) Uani 1 1 d . . . . .
C13A C 0.19468(11) 0.47029(17) 0.42728(7) 0.0388(4) Uani 1 1 d . . . . .
H13A H 0.1988 0.4617 0.3921 0.058 Uiso 1 1 calc GR . . . .
H13B H 0.1468 0.5106 0.4351 0.058 Uiso 1 1 calc GR . . . .
H13C H 0.1926 0.3988 0.4426 0.058 Uiso 1 1 calc GR . . . .
C11 C 0.51257(11) 0.40421(16) 0.30582(7) 0.0381(4) Uani 1 1 d . . . . .
H11D H 0.5595 0.3847 0.2872 0.057 Uiso 1 1 calc GR . . . .
H11E H 0.4721 0.3487 0.3013 0.057 Uiso 1 1 calc GR . . . .
H11F H 0.5261 0.4093 0.3403 0.057 Uiso 1 1 calc GR . . . .
C14 C 0.41646(11) 0.60780(18) 0.21626(7) 0.0416(5) Uani 1 1 d . . . . .
H14D H 0.4297 0.6758 0.2326 0.062 Uiso 1 1 calc GR . . . .
H14E H 0.3628 0.5863 0.2250 0.062 Uiso 1 1 calc GR . . . .
H14F H 0.4199 0.6177 0.1811 0.062 Uiso 1 1 calc GR . . . .
C13 C 0.45562(13) 0.41437(18) 0.20711(7) 0.0462(5) Uani 1 1 d . . . . .
H13D H 0.4507 0.4268 0.1722 0.069 Uiso 1 1 calc GR . . . .
H13E H 0.4060 0.3854 0.2197 0.069 Uiso 1 1 calc GR . . . .
H13F H 0.4980 0.3624 0.2132 0.069 Uiso 1 1 calc GR . . . .

loop_
_atom_site_aniso_label
_atom_site_aniso_U_11
_atom_site_aniso_U_22
_atom_site_aniso_U_33
_atom_site_aniso_U_23
_atom_site_aniso_U_13
_atom_site_aniso_U_12
O1A 0.0214(5) 0.0269(6) 0.0197(5) 0.0022(4) 0.0031(4) 0.0059(4)
O1 0.0207(5) 0.0296(6) 0.0190(5) -0.0030(4) 0.0006(4) -0.0081(4)
O2A 0.0277(5) 0.0285(6) 0.0208(5) 0.0049(4) 0.0056(4) 0.0123(4)
O2 0.0225(5) 0.0355(6) 0.0197(5) -0.0060(4) 0.0026(4) -0.0102(4)
N1A 0.0275(6) 0.0279(7) 0.0173(5) 0.0025(5) -0.0019(5) 0.0021(5)
N1 0.0259(6) 0.0270(7) 0.0194(6) -0.0035(5) -0.0029(5) -0.0048(5)
C2 0.0165(6) 0.0173(6) 0.0201(6) -0.0011(5) 0.0006(5) -0.0001(5)
C2A 0.0159(6) 0.0193(7) 0.0181(6) 0.0011(5) 0.0010(5) 0.0003(5)
C1 0.0172(6) 0.0175(6) 0.0218(6) -0.0026(5) 0.0002(5) 0.0003(5)
C1A 0.0161(6) 0.0222(7) 0.0194(6) 0.0019(5) 0.0001(5) -0.0015(5)
C3A 0.0213(6) 0.0271(8) 0.0191(6) 0.0003(5) 0.0005(5) 0.0044(5)
C6A 0.0204(6) 0.0248(8) 0.0281(7) 0.0044(6) -0.0035(5) 0.0042(6)
C3 0.0230(6) 0.0229(7) 0.0224(7) 0.0008(5) -0.0005(5) -0.0016(5)
C6 0.0205(7) 0.0225(7) 0.0310(7) -0.0048(6) -0.0019(5) -0.0038(5)
C9 0.0194(6) 0.0276(8) 0.0229(7) -0.0032(6) 0.0019(5) -0.0074(5)
C4A 0.0273(7) 0.0333(9) 0.0246(7) -0.0065(6) 0.0010(6) 0.0074(6)
C9A 0.0203(6) 0.0245(7) 0.0236(7) 0.0003(5) 0.0047(5) 0.0051(5)
C10A 0.0240(7) 0.0288(8) 0.0233(7) 0.0035(6) 0.0036(5) 0.0111(6)
C10 0.0214(7) 0.0294(8) 0.0208(6) -0.0008(6) -0.0009(5) -0.0097(6)
C8 0.0246(7) 0.0317(9) 0.0279(7) 0.0081(6) -0.0018(6) 0.0002(6)
C5A 0.0247(7) 0.0277(8) 0.0327(8) -0.0041(6) -0.0001(6) 0.0076(6)
C4 0.0282(8) 0.0288(8) 0.0282(7) 0.0067(6) 0.0042(6) -0.0055(6)
C8A 0.0255(7) 0.0349(9) 0.0247(7) -0.0075(6) -0.0017(6) -0.0018(6)
C5 0.0252(7) 0.0241(8) 0.0380(9) 0.0027(6) 0.0024(6) -0.0071(6)
C11A 0.0248(8) 0.0440(10) 0.0320(8) 0.0036(7) 0.0104(6) 0.0104(7)
C12A 0.0355(9) 0.0321(9) 0.0400(9) -0.0125(7) 0.0047(7) 0.0019(7)
C7A 0.0409(9) 0.0444(11) 0.0219(7) 0.0091(7) -0.0036(7) 0.0076(8)
B1A 0.0177(6) 0.0214(8) 0.0177(6) 0.0002(6) 0.0012(5) 0.0007(5)
C7 0.0373(9) 0.0510(12) 0.0234(7) -0.0100(7) -0.0036(6) -0.0113(8)
C12 0.0271(8) 0.0479(11) 0.0340(9) -0.0070(8) 0.0073(7) -0.0070(7)
C14A 0.0468(11) 0.0344(10) 0.0410(10) 0.0150(8) 0.0122(8) 0.0206(8)
B1 0.0184(7) 0.0175(7) 0.0186(7) -0.0009(5) -0.0002(5) -0.0003(5)
C13A 0.0333(9) 0.0439(11) 0.0390(10) -0.0093(8) -0.0099(7) 0.0124(8)
C11 0.0336(9) 0.0350(10) 0.0456(10) 0.0133(8) -0.0018(8) -0.0056(7)
C14 0.0279(8) 0.0536(13) 0.0433(10) 0.0175(9) -0.0074(7) -0.0056(8)
C13 0.0519(12) 0.0490(12) 0.0376(10) -0.0169(9) 0.0063(9) -0.0258(10)

loop_
_atom_type_symbol
_atom_type_description
_atom_type_scat_dispersion_real
_atom_type_scat_dispersion_imag
_atom_type_scat_source
C C 0.0033 0.0016 'International Tables Vol C Tables 4.2.6.8 and 6.1.1.4'
H H 0.0000 0.0000 'International Tables Vol C Tables 4.2.6.8 and 6.1.1.4'
B B 0.0013 0.0007 'International Tables Vol C Tables 4.2.6.8 and 6.1.1.4'
N N 0.0061 0.0033 'International Tables Vol C Tables 4.2.6.8 and 6.1.1.4'
O O 0.0106 0.0060 'International Tables Vol C Tables 4.2.6.8 and 6.1.1.4'

loop_
_geom_angle_atom_site_label_1
_geom_angle_atom_site_label_2
_geom_angle_atom_site_label_3
_geom_angle
_geom_angle_site_symmetry_1
_geom_angle_site_symmetry_3
_geom_angle_publ_flag
B1A O1A C9A 107.34(11) . . ?
B1 O1 C9 107.81(11) . . ?
B1A O2A C10A 107.66(11) . . ?
B1 O2 C10 107.37(11) . . ?
C1A N1A C8A 116.97(12) . . ?
C1A N1A C7A 117.80(14) . . ?
C7A N1A C8A 110.81(13) . . ?
C1 N1 C8 116.91(12) . . ?
C1 N1 C7 117.88(13) . . ?
C8 N1 C7 111.24(14) . . ?
C1 C2 B1 125.36(12) . . ?
C3 C2 C1 118.04(13) . . ?
C3 C2 B1 115.93(12) . . ?
C1A C2A B1A 126.30(12) . . ?
C3A C2A C1A 118.37(13) . . ?
C3A C2A B1A 114.97(12) . . ?
N1 C1 C2 119.95(13) . . ?
N1 C1 C6 121.29(13) . . ?
C6 C1 C2 118.75(13) . . ?
N1A C1A C2A 119.99(13) . . ?
N1A C1A C6A 121.46(13) . . ?
C6A C1A C2A 118.52(13) . . ?
C4A C3A C2A 122.66(14) . . ?
C5A C6A C1A 121.18(14) . . ?
C4 C3 C2 122.60(14) . . ?
C5 C6 C1 121.27(14) . . ?
O1 C9 C10 102.70(11) . . ?
O1 C9 C12 109.82(13) . . ?
O1 C9 C11 105.38(12) . . ?
C12 C9 C10 115.91(13) . . ?
C12 C9 C11 109.80(14) . . ?
C11 C9 C10 112.47(14) . . ?
C5A C4A C3A 118.18(14) . . ?
O1A C9A C10A 102.47(11) . . ?
O1A C9A C11A 108.25(13) . . ?
O1A C9A C12A 106.53(12) . . ?
C11A C9A C10A 114.66(13) . . ?
C11A C9A C12A 110.47(14) . . ?
C12A C9A C10A 113.68(14) . . ?
O2A C10A C9A 102.14(11) . . ?
O2A C10A C14A 108.23(13) . . ?
O2A C10A C13A 106.90(13) . . ?
C14A C10A C9A 115.09(15) . . ?
C14A C10A C13A 110.40(15) . . ?
C13A C10A C9A 113.31(14) . . ?
O2 C10 C9 102.95(11) . . ?
O2 C10 C14 106.01(13) . . ?
O2 C10 C13 109.52(14) . . ?
C14 C10 C9 111.38(14) . . ?
C13 C10 C9 115.77(15) . . ?
C13 C10 C14 110.51(16) . . ?
C6A C5A C4A 121.01(15) . . ?
C5 C4 C3 118.71(15) . . ?
C4 C5 C6 120.48(14) . . ?
O1A B1A O2A 112.65(13) . . ?
O1A B1A C2A 127.10(13) . . ?
O2A B1A C2A 120.16(12) . . ?
O1 B1 O2 112.72(12) . . ?
O1 B1 C2 126.50(13) . . ?
O2 B1 C2 120.65(12) . . ?

loop_
_geom_bond_atom_site_label_1
_geom_bond_atom_site_label_2
_geom_bond_distance
_geom_bond_site_symmetry_2
_geom_bond_publ_flag
O1A C9A 1.4638(18) . ?
O1A B1A 1.3709(18) . ?
O1 C9 1.4618(17) . ?
O1 B1 1.3670(18) . ?
O2A C10A 1.4630(17) . ?
O2A B1A 1.3740(19) . ?
O2 C10 1.4606(17) . ?
O2 B1 1.3762(18) . ?
N1A C1A 1.4029(18) . ?
N1A C8A 1.462(2) . ?
N1A C7A 1.456(2) . ?
N1 C1 1.4038(19) . ?
N1 C8 1.455(2) . ?
N1 C7 1.456(2) . ?
C2 C1 1.4227(19) . ?
C2 C3 1.400(2) . ?
C2 B1 1.561(2) . ?
C2A C1A 1.4204(19) . ?
C2A C3A 1.3990(19) . ?
C2A B1A 1.561(2) . ?
C1 C6 1.405(2) . ?
C1A C6A 1.408(2) . ?
C3A C4A 1.394(2) . ?
C6A C5A 1.385(2) . ?
C3 C4 1.390(2) . ?
C6 C5 1.388(2) . ?
C9 C10 1.551(2) . ?
C9 C12 1.510(2) . ?
C9 C11 1.537(2) . ?
C4A C5A 1.386(2) . ?
C9A C10A 1.559(2) . ?
C9A C11A 1.520(2) . ?
C9A C12A 1.524(2) . ?
C10A C14A 1.520(2) . ?
C10A C13A 1.526(3) . ?
C10 C14 1.532(3) . ?
C10 C13 1.504(2) . ?
C4 C5 1.386(2) . ?
